data_4121606
loop_
_publ_author_name
'Fujita, Ken-Ichi'
'Tanaka, Yui'
'Kobayashi, Masato'
'Yamaguchi, Ryohei'

_publ_section_title
;
 Homogeneous perdehydrogenation and perhydrogenation of fused bicyclic
 N-heterocycles catalyzed by iridium complexes bearing a functional
 bipyridonate ligand.
;
_journal_issue 13
_journal_name_full 'Journal of the American Chemical Society'
_journal_page_first 4829
_journal_page_last 4832
_journal_paper_doi 10.1021/ja5001888
_journal_volume 136
_journal_year 2014
_chemical_formula_moiety 'C26 H32 Ir N3 O4 '
_chemical_formula_sum 'C26 H32 Ir N3 O4'
_chemical_formula_weight 642.78
_space_group_IT_number 2
_symmetry_cell_setting triclinic
_symmetry_Int_Tables_number 2
_symmetry_space_group_name_Hall '-P 1'
_symmetry_space_group_name_H-M 'P -1'
_cell_angle_alpha 89.7280(13)
_cell_angle_beta 77.932(2)
_cell_angle_gamma 66.2153(18)
_cell_formula_units_Z 2
_cell_length_a 9.0891(6)
_cell_length_b 9.5888(4)
_cell_length_c 15.5410(7)
_cell_measurement_reflns_used 13632
_cell_measurement_temperature 173.1
_cell_measurement_theta_max 27.4
_cell_measurement_theta_min 3.1
_cell_volume 1207.22(11)
_computing_cell_refinement PROCESS-AUTO
_computing_data_collection PROCESS-AUTO
_computing_data_reduction CrystalStructure
_computing_publication_material 'CrystalStructure 3.8'
_computing_structure_refinement CRYSTALS
_computing_structure_solution SIR92
_diffrn_ambient_temperature 173.1
_diffrn_detector_area_resol_mean 10.00
_diffrn_measured_fraction_theta_full 0.988
_diffrn_measured_fraction_theta_max 0.988
_diffrn_measurement_device_type 'Rigaku RAXIS-RAPID'
_diffrn_measurement_method \w
_diffrn_radiation_type 'Mo K\a'
_diffrn_radiation_wavelength 0.71075
_diffrn_reflns_av_R_equivalents 0.029
_diffrn_reflns_limit_h_max 11
_diffrn_reflns_limit_h_min -11
_diffrn_reflns_limit_k_max 12
_diffrn_reflns_limit_k_min -11
_diffrn_reflns_limit_l_max 20
_diffrn_reflns_limit_l_min -20
_diffrn_reflns_number 11387
_diffrn_reflns_theta_full 27.45
_diffrn_reflns_theta_max 27.45
_exptl_absorpt_coefficient_mu 5.583
_exptl_absorpt_correction_T_max 0.433
_exptl_absorpt_correction_T_min 0.226
_exptl_absorpt_correction_type multi-scan
_exptl_absorpt_process_details
;
    Higashi, T. (1995). Program for Absorption Correction.
    Rigaku Corporation, Tokyo, Japan.
;
_exptl_crystal_colour dark-red
_exptl_crystal_density_diffrn 1.768
_exptl_crystal_density_method 'not measured'
_exptl_crystal_description block
_exptl_crystal_F_000 636.00
_exptl_crystal_size_max 0.25
_exptl_crystal_size_mid 0.15
_exptl_crystal_size_min 0.15
_refine_diff_density_max 1.79
_refine_diff_density_min -1.67
_refine_ls_extinction_method none
_refine_ls_goodness_of_fit_ref 1.032
_refine_ls_hydrogen_treatment mixed
_refine_ls_number_parameters 351
_refine_ls_number_reflns 4983
_refine_ls_R_factor_gt 0.0253
_refine_ls_shift/su_max 0.0000
_refine_ls_structure_factor_coef F
_refine_ls_weighting_details 'w = 1/[0.0006Fo^2^ + 1.0000\s(Fo^2^)]'
_refine_ls_weighting_scheme calc
_refine_ls_wR_factor_ref 0.0324
_reflns_number_gt 4976
_reflns_number_total 5440
_reflns_threshold_expression F^2^>2.0\s(F^2^)
_cod_data_source_file ja5001888_si_003.cif
_cod_data_source_block '_compound2a'
_cod_original_cell_volume 1207.23(11)
_cod_original_formula_sum 'C26 H32 Ir N3 O4 '
_cod_database_code 4121606

loop_
_symmetry_equiv_pos_site_id
_symmetry_equiv_pos_as_xyz
1 +X,+Y,+Z
2 -X,-Y,-Z

loop_
_atom_site_label
_atom_site_type_symbol
_atom_site_fract_x
_atom_site_fract_y
_atom_site_fract_z
_atom_site_U_iso_or_equiv
_atom_site_adp_type
_atom_site_occupancy
_atom_site_symmetry_multiplicity
_atom_site_calc_flag
_atom_site_refinement_flags
Ir(1) Ir 0.160100(10) 0.269050(10) 0.196760(10) 0.01563(3) Uani 1.00 1 d .
O(1) O 0.4537(3) 0.3338(3) 0.2585(2) 0.0330(8) Uani 1.00 1 d .
O(2) O -0.0336(3) 0.0514(3) 0.17611(19) 0.0269(7) Uani 1.00 1 d .
O(3) O 0.2613(4) 0.8886(3) 0.0565(2) 0.0310(8) Uani 1.00 1 d .
O(4) O 0.6688(4) 0.1124(4) 0.1293(2) 0.0324(9) Uani 1.00 1 d .
N(1) N 0.2228(3) 0.2908(3) 0.3175(2) 0.0202(7) Uani 1.00 1 d .
N(2) N 0.0269(3) 0.1694(3) 0.2837(2) 0.0198(7) Uani 1.00 1 d .
N(3) N 0.3660(3) 0.0431(3) 0.1736(2) 0.0201(7) Uani 1.00 1 d .
C(1) C -0.0512(4) 0.4444(4) 0.1615(2) 0.0267(9) Uani 1.00 1 d .
C(2) C 0.0387(5) 0.3340(4) 0.0853(2) 0.0250(9) Uani 1.00 1 d .
C(3) C 0.1997(4) 0.3324(4) 0.0601(2) 0.0220(9) Uani 1.00 1 d .
C(4) C 0.2141(4) 0.4396(4) 0.1177(2) 0.0239(9) Uani 1.00 1 d .
C(5) C 0.0562(5) 0.5106(4) 0.1805(2) 0.0263(9) Uani 1.00 1 d .
C(6) C -0.2266(5) 0.4859(6) 0.2095(3) 0.0462(14) Uani 1.00 1 d .
C(7) C -0.0318(6) 0.2586(6) 0.0308(3) 0.0414(14) Uani 1.00 1 d .
C(8) C 0.3318(6) 0.2358(5) -0.0163(3) 0.0426(12) Uani 1.00 1 d .
C(9) C 0.3511(5) 0.4911(5) 0.1050(3) 0.0381(13) Uani 1.00 1 d .
C(10) C 0.0112(6) 0.6376(5) 0.2502(3) 0.0442(13) Uani 1.00 1 d .
C(11) C 0.3485(4) 0.3342(4) 0.3250(2) 0.0246(9) Uani 1.00 1 d .
C(12) C 0.3515(5) 0.3776(4) 0.4130(3) 0.0313(11) Uani 1.00 1 d .
C(13) C 0.2431(5) 0.3672(5) 0.4843(3) 0.0336(11) Uani 1.00 1 d .
C(14) C 0.1277(5) 0.3089(5) 0.4752(2) 0.0302(10) Uani 1.00 1 d .
C(15) C 0.1224(4) 0.2712(4) 0.3912(2) 0.0223(8) Uani 1.00 1 d .
C(16) C 0.0138(4) 0.1995(4) 0.3719(2) 0.0244(9) Uani 1.00 1 d .
C(17) C -0.0850(5) 0.1582(5) 0.4371(3) 0.0342(11) Uani 1.00 1 d .
C(18) C -0.1703(5) 0.0763(5) 0.4112(3) 0.0356(12) Uani 1.00 1 d .
C(19) C -0.1524(4) 0.0406(4) 0.3246(2) 0.0285(10) Uani 1.00 1 d .
C(20) C -0.0516(4) 0.0861(4) 0.2569(2) 0.0218(9) Uani 1.00 1 d .
C(21) C 0.3935(4) -0.0561(4) 0.2449(2) 0.0197(8) Uani 1.00 1 d .
C(22) C 0.4839(4) -0.0398(4) 0.3030(2) 0.0242(9) Uani 1.00 1 d .
C(23) C 0.5070(5) -0.1303(4) 0.3730(2) 0.0291(10) Uani 1.00 1 d .
C(24) C 0.4423(5) -0.2406(5) 0.3842(2) 0.0318(10) Uani 1.00 1 d .
C(25) C 0.3536(5) -0.2575(4) 0.3257(3) 0.0293(10) Uani 1.00 1 d .
C(26) C 0.3296(4) -0.1669(4) 0.2552(2) 0.0250(9) Uani 1.00 1 d .
H(1) H -0.2693 0.4255 0.1832 0.053 Uiso 1.00 1 c R
H(2) H -0.2910 0.5912 0.2057 0.053 Uiso 1.00 1 c R
H(3) H -0.2305 0.4668 0.2698 0.053 Uiso 1.00 1 c R
H(4) H 0.0520 0.2000 -0.0187 0.059 Uiso 1.00 1 c R
H(5) H -0.1206 0.3344 0.0110 0.059 Uiso 1.00 1 c R
H(6) H -0.0707 0.1933 0.0655 0.059 Uiso 1.00 1 c R
H(7) H 0.4271 0.2559 -0.0204 0.045 Uiso 1.00 1 c R
H(8) H 0.2933 0.2595 -0.0691 0.045 Uiso 1.00 1 c R
H(9) H 0.3590 0.1308 -0.0082 0.045 Uiso 1.00 1 c R
H(10) H 0.3212 0.5743 0.1475 0.052 Uiso 1.00 1 c R
H(11) H 0.3696 0.5232 0.0473 0.052 Uiso 1.00 1 c R
H(12) H 0.4491 0.4094 0.1127 0.052 Uiso 1.00 1 c R
H(13) H -0.1004 0.6673 0.2807 0.050 Uiso 1.00 1 c R
H(14) H 0.0237 0.7223 0.2230 0.051 Uiso 1.00 1 c R
H(15) H 0.0807 0.6043 0.2909 0.050 Uiso 1.00 1 c R
H(16) H 0.4311 0.4140 0.4208 0.040 Uiso 1.00 1 c R
H(17) H 0.2450 0.4001 0.5414 0.041 Uiso 1.00 1 c R
H(18) H 0.0558 0.2954 0.5252 0.034 Uiso 1.00 1 c R
H(19) H -0.0953 0.1838 0.4977 0.042 Uiso 1.00 1 c R
H(20) H -0.2387 0.0455 0.4548 0.044 Uiso 1.00 1 c R
H(21) H -0.2095 -0.0151 0.3081 0.034 Uiso 1.00 1 c R
H(22) H 0.3512 -0.0114 0.1276 0.023 Uiso 1.00 1 c R
H(23) H 0.4639 0.0589 0.1538 0.023 Uiso 1.00 1 c R
H(24) H 0.5302 0.0335 0.2946 0.030 Uiso 1.00 1 c R
H(25) H 0.5661 -0.1165 0.4135 0.036 Uiso 1.00 1 c R
H(26) H 0.4598 -0.3041 0.4315 0.037 Uiso 1.00 1 c R
H(27) H 0.3093 -0.3322 0.3333 0.038 Uiso 1.00 1 c R
H(28) H 0.2693 -0.1793 0.2150 0.031 Uiso 1.00 1 c R
H(29) H 0.160(6) 0.933(6) 0.067(3) 0.035(14) Uiso 1.00 1 c .
H(30) H 0.288(7) 0.895(7) 0.006(4) 0.053(18) Uiso 1.00 1 c .
H(31) H 0.755(6) 0.075(6) 0.136(3) 0.030(13) Uiso 1.00 1 c .
H(32) H 0.607(8) 0.186(7) 0.149(4) 0.05(2) Uiso 1.00 1 c .

loop_
_atom_site_aniso_label
_atom_site_aniso_U_11
_atom_site_aniso_U_22
_atom_site_aniso_U_33
_atom_site_aniso_U_12
_atom_site_aniso_U_13
_atom_site_aniso_U_23
Ir(1) 0.01714(8) 0.01605(8) 0.01425(8) -0.00729(5) -0.00375(5) 0.00298(5)
O(1) 0.0347(15) 0.0415(18) 0.0325(16) -0.0242(14) -0.0105(13) 0.0083(14)
O(2) 0.0281(13) 0.0329(15) 0.0233(14) -0.0165(12) -0.0051(11) 0.0004(12)
O(3) 0.0310(16) 0.0363(17) 0.0253(16) -0.0120(13) -0.0091(13) 0.0002(13)
O(4) 0.0290(17) 0.047(2) 0.0270(16) -0.0202(16) -0.0075(13) 0.0045(15)
N(1) 0.0245(14) 0.0203(15) 0.0159(14) -0.0078(12) -0.0078(12) 0.0019(12)
N(2) 0.0159(13) 0.0228(15) 0.0191(15) -0.0071(11) -0.0029(11) 0.0039(12)
N(3) 0.0185(14) 0.0215(15) 0.0181(15) -0.0065(12) -0.0032(11) 0.0041(12)
C(1) 0.0222(18) 0.0254(19) 0.031(2) -0.0075(15) -0.0076(15) 0.0152(17)
C(2) 0.034(2) 0.0229(19) 0.0242(19) -0.0138(16) -0.0150(16) 0.0111(16)
C(3) 0.0307(19) 0.0223(18) 0.0125(16) -0.0101(15) -0.0055(14) 0.0091(14)
C(4) 0.0245(17) 0.0203(17) 0.028(2) -0.0088(14) -0.0086(15) 0.0121(15)
C(5) 0.032(2) 0.0173(17) 0.025(2) -0.0048(15) -0.0075(16) 0.0065(15)
C(6) 0.022(2) 0.047(2) 0.062(3) -0.0077(19) -0.009(2) 0.028(2)
C(7) 0.061(3) 0.046(2) 0.040(2) -0.034(2) -0.035(2) 0.021(2)
C(8) 0.047(2) 0.039(2) 0.026(2) -0.009(2) 0.0047(19) 0.007(2)
C(9) 0.039(2) 0.039(2) 0.051(2) -0.026(2) -0.019(2) 0.024(2)
C(10) 0.058(3) 0.026(2) 0.042(2) -0.011(2) -0.010(2) 0.000(2)
C(11) 0.0283(18) 0.0196(18) 0.026(2) -0.0079(15) -0.0104(15) 0.0035(15)
C(12) 0.039(2) 0.025(2) 0.036(2) -0.0127(17) -0.0215(19) 0.0034(18)
C(13) 0.043(2) 0.036(2) 0.024(2) -0.0141(19) -0.0169(18) -0.0003(18)
C(14) 0.035(2) 0.032(2) 0.0191(19) -0.0097(17) -0.0049(16) 0.0011(16)
C(15) 0.0295(18) 0.0203(17) 0.0142(17) -0.0068(15) -0.0057(14) 0.0021(14)
C(16) 0.0241(18) 0.0254(19) 0.0204(18) -0.0083(15) -0.0025(14) 0.0042(15)
C(17) 0.039(2) 0.045(2) 0.022(2) -0.023(2) -0.0007(17) 0.0033(19)
C(18) 0.040(2) 0.042(2) 0.028(2) -0.025(2) 0.0006(18) 0.008(2)
C(19) 0.0249(18) 0.027(2) 0.033(2) -0.0131(16) -0.0023(16) 0.0054(17)
C(20) 0.0199(16) 0.0225(18) 0.0234(19) -0.0090(14) -0.0052(14) 0.0048(15)
C(21) 0.0195(16) 0.0181(17) 0.0188(17) -0.0052(13) -0.0039(13) 0.0012(14)
C(22) 0.0261(18) 0.0206(18) 0.028(2) -0.0101(15) -0.0093(15) 0.0049(15)
C(23) 0.033(2) 0.030(2) 0.025(2) -0.0103(17) -0.0151(16) 0.0028(17)
C(24) 0.035(2) 0.030(2) 0.028(2) -0.0106(17) -0.0086(17) 0.0141(18)
C(25) 0.037(2) 0.026(2) 0.032(2) -0.0181(17) -0.0118(17) 0.0092(17)
C(26) 0.0264(18) 0.0244(19) 0.027(2) -0.0120(15) -0.0082(15) 0.0063(16)

loop_
_atom_type_symbol
_atom_type_description
_atom_type_scat_dispersion_real
_atom_type_scat_dispersion_imag
_atom_type_scat_source
C C 0.003 0.002
;
International Tables for Crystallography
(1992, Vol. C, Tables 4.2.6.8 and 6.1.1.4)
;
H H 0.000 0.000
;
International Tables for Crystallography
(1992, Vol. C, Table 6.1.1.4)
;
N N 0.006 0.003
;
International Tables for Crystallography
(1992, Vol. C, Tables 4.2.6.8 and 6.1.1.4)
;
O O 0.011 0.006
;
International Tables for Crystallography
(1992, Vol. C, Tables 4.2.6.8 and 6.1.1.4)
;
Ir Ir -1.444 7.990
;
International Tables for Crystallography
(1992, Vol. C, Tables 4.2.6.8 and 6.1.1.4)
;

loop_
_geom_angle_atom_site_label_1
_geom_angle_atom_site_label_2
_geom_angle_atom_site_label_3
_geom_angle
_geom_angle_publ_flag
N(1) Ir(1) N(2) 76.93(14) yes
N(1) Ir(1) N(3) 86.65(11) yes
N(1) Ir(1) C(1) 121.21(14) yes
N(1) Ir(1) C(2) 159.28(12) yes
N(1) Ir(1) C(3) 140.74(16) yes
N(1) Ir(1) C(4) 105.20(16) yes
N(1) Ir(1) C(5) 95.77(15) yes
N(2) Ir(1) N(3) 86.75(11) yes
N(2) Ir(1) C(1) 96.24(14) yes
N(2) Ir(1) C(2) 106.80(15) yes
N(2) Ir(1) C(3) 142.19(16) yes
N(2) Ir(1) C(4) 160.00(11) yes
N(2) Ir(1) C(5) 121.36(13) yes
N(3) Ir(1) C(1) 151.98(15) yes
N(3) Ir(1) C(2) 113.70(12) yes
N(3) Ir(1) C(3) 96.79(11) yes
N(3) Ir(1) C(4) 113.14(12) yes
N(3) Ir(1) C(5) 151.65(14) yes
C(1) Ir(1) C(2) 38.85(14) yes
C(1) Ir(1) C(3) 64.27(14) yes
C(1) Ir(1) C(4) 65.34(16) yes
C(1) Ir(1) C(5) 38.94(19) yes
C(2) Ir(1) C(3) 37.82(16) yes
C(2) Ir(1) C(4) 64.30(18) yes
C(2) Ir(1) C(5) 64.59(17) yes
C(3) Ir(1) C(4) 37.93(17) yes
C(3) Ir(1) C(5) 63.97(14) yes
C(4) Ir(1) C(5) 39.02(13) yes
Ir(1) N(1) C(11) 123.4(2) yes
Ir(1) N(1) C(15) 115.6(3) yes
C(11) N(1) C(15) 120.8(3) yes
Ir(1) N(2) C(16) 115.4(3) yes
Ir(1) N(2) C(20) 124.0(2) yes
C(16) N(2) C(20) 120.5(3) yes
Ir(1) N(3) C(21) 120.18(19) yes
Ir(1) C(1) C(2) 72.2(2) yes
Ir(1) C(1) C(5) 70.6(2) yes
Ir(1) C(1) C(6) 124.3(3) yes
C(2) C(1) C(5) 107.5(3) yes
C(2) C(1) C(6) 126.1(4) yes
C(5) C(1) C(6) 126.4(4) yes
Ir(1) C(2) C(1) 68.9(2) yes
Ir(1) C(2) C(3) 71.2(2) yes
Ir(1) C(2) C(7) 134.5(3) yes
C(1) C(2) C(3) 107.4(4) yes
C(1) C(2) C(7) 126.7(3) yes
C(3) C(2) C(7) 124.8(3) yes
Ir(1) C(3) C(2) 71.0(2) yes
Ir(1) C(3) C(4) 70.6(2) yes
Ir(1) C(3) C(8) 126.1(2) yes
C(2) C(3) C(4) 109.8(3) yes
C(2) C(3) C(8) 125.1(4) yes
C(4) C(3) C(8) 125.1(4) yes
Ir(1) C(4) C(3) 71.5(2) yes
Ir(1) C(4) C(5) 69.2(2) yes
Ir(1) C(4) C(9) 133.2(3) yes
C(3) C(4) C(5) 106.6(4) yes
C(3) C(4) C(9) 126.4(3) yes
C(5) C(4) C(9) 125.9(4) yes
Ir(1) C(5) C(1) 70.5(2) yes
Ir(1) C(5) C(4) 71.8(2) yes
Ir(1) C(5) C(10) 126.1(3) yes
C(1) C(5) C(4) 108.6(3) yes
C(1) C(5) C(10) 126.1(3) yes
C(4) C(5) C(10) 125.3(4) yes
O(1) C(11) N(1) 121.3(4) yes
O(1) C(11) C(12) 122.3(4) yes
N(1) C(11) C(12) 116.4(3) yes
C(11) C(12) C(13) 121.1(5) yes
C(12) C(13) C(14) 121.1(4) yes
C(13) C(14) C(15) 117.6(4) yes
N(1) C(15) C(14) 122.4(4) yes
N(1) C(15) C(16) 114.2(3) yes
C(14) C(15) C(16) 123.3(3) yes
N(2) C(16) C(15) 114.7(3) yes
N(2) C(16) C(17) 122.4(4) yes
C(15) C(16) C(17) 122.8(4) yes
C(16) C(17) C(18) 118.0(4) yes
C(17) C(18) C(19) 119.8(4) yes
C(18) C(19) C(20) 122.0(5) yes
O(2) C(20) N(2) 120.9(3) yes
O(2) C(20) C(19) 122.0(4) yes
N(2) C(20) C(19) 117.1(3) yes
N(3) C(21) C(22) 119.5(3) yes
N(3) C(21) C(26) 120.4(3) yes
C(22) C(21) C(26) 120.1(3) yes
C(21) C(22) C(23) 120.3(4) yes
C(22) C(23) C(24) 120.0(4) yes
C(23) C(24) C(25) 119.6(4) yes
C(24) C(25) C(26) 120.8(4) yes
C(21) C(26) C(25) 119.3(4) yes
H(29) O(3) H(30) 103(5) no
H(31) O(4) H(32) 126(8) no
Ir(1) N(3) H(22) 106.8 no
Ir(1) N(3) H(23) 106.8 no
C(21) N(3) H(22) 106.7 no
C(21) N(3) H(23) 106.6 no
H(22) N(3) H(23) 109.5 no
C(1) C(6) H(1) 109.1 no
C(1) C(6) H(2) 109.7 no
C(1) C(6) H(3) 109.6 no
H(1) C(6) H(2) 109.5 no
H(1) C(6) H(3) 109.5 no
H(2) C(6) H(3) 109.5 no
C(2) C(7) H(4) 109.1 no
C(2) C(7) H(5) 109.7 no
C(2) C(7) H(6) 109.6 no
H(4) C(7) H(5) 109.5 no
H(4) C(7) H(6) 109.5 no
H(5) C(7) H(6) 109.5 no
C(3) C(8) H(7) 109.5 no
C(3) C(8) H(8) 109.3 no
C(3) C(8) H(9) 109.6 no
H(7) C(8) H(8) 109.5 no
H(7) C(8) H(9) 109.5 no
H(8) C(8) H(9) 109.5 no
C(4) C(9) H(10) 108.8 no
C(4) C(9) H(11) 109.9 no
C(4) C(9) H(12) 109.7 no
H(10) C(9) H(11) 109.5 no
H(10) C(9) H(12) 109.5 no
H(11) C(9) H(12) 109.5 no
C(5) C(10) H(13) 109.0 no
C(5) C(10) H(14) 109.2 no
C(5) C(10) H(15) 110.2 no
H(13) C(10) H(14) 109.5 no
H(13) C(10) H(15) 109.5 no
H(14) C(10) H(15) 109.5 no
C(11) C(12) H(16) 119.2 no
C(13) C(12) H(16) 119.7 no
C(12) C(13) H(17) 119.5 no
C(14) C(13) H(17) 119.4 no
C(13) C(14) H(18) 121.6 no
C(15) C(14) H(18) 120.8 no
C(16) C(17) H(19) 120.8 no
C(18) C(17) H(19) 121.1 no
C(17) C(18) H(20) 119.9 no
C(19) C(18) H(20) 120.3 no
C(18) C(19) H(21) 119.0 no
C(20) C(19) H(21) 119.0 no
C(21) C(22) H(24) 119.8 no
C(23) C(22) H(24) 120.0 no
C(22) C(23) H(25) 119.8 no
C(24) C(23) H(25) 120.2 no
C(23) C(24) H(26) 120.1 no
C(25) C(24) H(26) 120.3 no
C(24) C(25) H(27) 119.7 no
C(26) C(25) H(27) 119.5 no
C(21) C(26) H(28) 120.2 no
C(25) C(26) H(28) 120.5 no

loop_
_geom_bond_atom_site_label_1
_geom_bond_atom_site_label_2
_geom_bond_distance
_geom_bond_publ_flag
Ir(1) N(1) 2.107(3) yes
Ir(1) N(2) 2.108(3) yes
Ir(1) N(3) 2.187(2) yes
Ir(1) C(1) 2.155(3) yes
Ir(1) C(2) 2.199(4) yes
Ir(1) C(3) 2.202(3) yes
Ir(1) C(4) 2.191(4) yes
Ir(1) C(5) 2.156(3) yes
O(1) C(11) 1.252(5) yes
O(2) C(20) 1.260(5) yes
N(1) C(11) 1.389(6) yes
N(1) C(15) 1.370(5) yes
N(2) C(16) 1.373(5) yes
N(2) C(20) 1.381(6) yes
N(3) C(21) 1.452(4) yes
C(1) C(2) 1.449(5) yes
C(1) C(5) 1.437(7) yes
C(1) C(6) 1.500(5) yes
C(2) C(3) 1.427(6) yes
C(2) C(7) 1.503(8) yes
C(3) C(4) 1.428(6) yes
C(3) C(8) 1.493(5) yes
C(4) C(5) 1.452(5) yes
C(4) C(9) 1.492(7) yes
C(5) C(10) 1.500(6) yes
C(11) C(12) 1.441(6) yes
C(12) C(13) 1.353(6) yes
C(13) C(14) 1.403(8) yes
C(14) C(15) 1.372(6) yes
C(15) C(16) 1.487(7) yes
C(16) C(17) 1.375(6) yes
C(17) C(18) 1.416(8) yes
C(18) C(19) 1.349(6) yes
C(19) C(20) 1.433(6) yes
C(21) C(22) 1.390(6) yes
C(21) C(26) 1.396(6) yes
C(22) C(23) 1.385(6) yes
C(23) C(24) 1.397(7) yes
C(24) C(25) 1.385(7) yes
C(25) C(26) 1.393(6) yes
O(3) H(29) 0.82(5) no
O(3) H(30) 0.79(6) no
O(4) H(31) 0.75(5) no
O(4) H(32) 0.72(5) no
N(3) H(22) 0.950 no
N(3) H(23) 0.950 no
C(6) H(1) 0.950 no
C(6) H(2) 0.950 no
C(6) H(3) 0.950 no
C(7) H(4) 0.950 no
C(7) H(5) 0.950 no
C(7) H(6) 0.950 no
C(8) H(7) 0.950 no
C(8) H(8) 0.950 no
C(8) H(9) 0.950 no
C(9) H(10) 0.950 no
C(9) H(11) 0.950 no
C(9) H(12) 0.950 no
C(10) H(13) 0.950 no
C(10) H(14) 0.950 no
C(10) H(15) 0.950 no
C(12) H(16) 0.950 no
C(13) H(17) 0.950 no
C(14) H(18) 0.950 no
C(17) H(19) 0.950 no
C(18) H(20) 0.950 no
C(19) H(21) 0.950 no
C(22) H(24) 0.950 no
C(23) H(25) 0.950 no
C(24) H(26) 0.950 no
C(25) H(27) 0.950 no
C(26) H(28) 0.950 no
